data_7004771
loop_
_publ_author_name
'Hu, Bo-Wen'
'Zhao, Jiong-Peng'
'Sa\~nudo, E. C.'
'Liu, Fu-Chen'
'Zeng, Yong-Fei'
'Bu, Xian-He'

_publ_section_title
;
 Nickel(ii)--azido ferromagnetic chains in a 3D porous metal--organic
 framework with breathing guest molecules
;
_journal_issue 41
_journal_name_full 'Dalton Transactions'
_journal_page_first 5556
_journal_page_last 5559
_journal_paper_doi 10.1039/b812402g
_journal_year 2008
_chemical_formula_sum 'C9 H8 N3 Ni O4'
_chemical_formula_weight 280.89
_chemical_name_systematic
;
?
;
_space_group_IT_number 15
_symmetry_cell_setting monoclinic
_symmetry_space_group_name_Hall '-C 2yc'
_symmetry_space_group_name_H-M 'C 1 2/c 1'
_atom_sites_solution_hydrogens geom
_atom_sites_solution_primary direct
_atom_sites_solution_secondary difmap
_audit_creation_method SHELXL-97
_cell_angle_alpha 90.00
_cell_angle_beta 107.39(3)
_cell_angle_gamma 90.00
_cell_formula_units_Z 8
_cell_length_a 18.502(4)
_cell_length_b 21.177(4)
_cell_length_c 7.4933(15)
_cell_measurement_temperature 293(2)
_cell_volume 2801.8(11)
_computing_cell_refinement 'Bruker SMART'
_computing_data_collection 'Bruker SMART'
_computing_data_reduction 'Bruker SMART'
_computing_molecular_graphics 'Bruker SHELXTL'
_computing_publication_material 'Bruker SHELXTL'
_computing_structure_refinement 'SHELXL-97 (Sheldrick, 1997)'
_computing_structure_solution 'SHELXS-97 (Sheldrick, 1990)'
_diffrn_ambient_temperature 293(2)
_diffrn_measured_fraction_theta_full 0.999
_diffrn_measured_fraction_theta_max 0.999
_diffrn_measurement_device_type 'Bruker P4'
_diffrn_measurement_method '\w scans'
_diffrn_radiation_monochromator graphite
_diffrn_radiation_source 'fine-focus sealed tube'
_diffrn_radiation_type MoK\a
_diffrn_radiation_wavelength 0.71073
_diffrn_reflns_av_R_equivalents 0.0541
_diffrn_reflns_av_sigmaI/netI 0.0411
_diffrn_reflns_limit_h_max 23
_diffrn_reflns_limit_h_min -23
_diffrn_reflns_limit_k_max 27
_diffrn_reflns_limit_k_min -27
_diffrn_reflns_limit_l_max 9
_diffrn_reflns_limit_l_min -9
_diffrn_reflns_number 14484
_diffrn_reflns_theta_full 27.48
_diffrn_reflns_theta_max 27.48
_diffrn_reflns_theta_min 3.00
_exptl_absorpt_coefficient_mu 1.390
_exptl_absorpt_correction_type none
_exptl_crystal_colour green
_exptl_crystal_density_diffrn 1.332
_exptl_crystal_density_meas ?
_exptl_crystal_density_method 'not measured'
_exptl_crystal_description block
_exptl_crystal_F_000 1144
_exptl_crystal_size_max 0.15
_exptl_crystal_size_mid 0.15
_exptl_crystal_size_min 0.15
_refine_diff_density_max 0.826
_refine_diff_density_min -0.472
_refine_diff_density_rms 0.098
_refine_ls_extinction_method none
_refine_ls_goodness_of_fit_ref 1.151
_refine_ls_hydrogen_treatment mixed
_refine_ls_matrix_type full
_refine_ls_number_parameters 170
_refine_ls_number_reflns 3210
_refine_ls_number_restraints 0
_refine_ls_restrained_S_all 1.151
_refine_ls_R_factor_all 0.0525
_refine_ls_R_factor_gt 0.0437
_refine_ls_shift/su_max 0.001
_refine_ls_shift/su_mean 0.000
_refine_ls_structure_factor_coef Fsqd
_refine_ls_weighting_details 'calc w=1/[\s^2^(Fo^2^)+(0.0427P)^2^+5.1793P] where P=(Fo^2^+2Fc^2^)/3'
_refine_ls_weighting_scheme calc
_refine_ls_wR_factor_gt 0.1061
_refine_ls_wR_factor_ref 0.1099
_reflns_number_gt 2796
_reflns_number_total 3210
_reflns_threshold_expression >2sigma(I)
_cod_data_source_file b812402g.txt
_cod_data_source_block 2
_cod_depositor_comments
;
The following automatic conversions were performed:
'_symmetry_cell_setting' value 'Monoclinic' changed to 'monoclinic'
according to '/home/saulius/struct/CIF-dictionaries/cif_core.dic'
dictionary named 'cif_core.dic' version 2.4.1 from 2010-06-29.

Automatic conversion script
Id: cif_fix_enum 1527 2010-12-29 10:47:43Z saulius 

The following automatic conversions were performed:

'_exptl_crystal_density_meas' value 'none' was changed to '?' - the
value is perceived as not measured.

Automatic conversion script
Id: cif_fix_values 3008 2015-01-20 13:52:24Z robertas 
;
_cod_original_cell_volume 2801.8(10)
_cod_original_sg_symbol_H-M 'C2/c '
_cod_database_code 7004771

loop_
_symmetry_equiv_pos_as_xyz
'x, y, z'
'-x, y, -z+1/2'
'x+1/2, y+1/2, z'
'-x+1/2, y+1/2, -z+1/2'
'-x, -y, -z'
'x, -y, z-1/2'
'-x+1/2, -y+1/2, -z'
'x+1/2, -y+1/2, z-1/2'

loop_
_atom_site_label
_atom_site_type_symbol
_atom_site_fract_x
_atom_site_fract_y
_atom_site_fract_z
_atom_site_U_iso_or_equiv
_atom_site_adp_type
_atom_site_occupancy
_atom_site_symmetry_multiplicity
_atom_site_calc_flag
_atom_site_refinement_flags
_atom_site_disorder_assembly
_atom_site_disorder_group
Ni1 Ni 0.0000 0.41123(2) 0.2500 0.02076(15) Uani 1 2 d S . .
Ni2 Ni 0.5000 0.5000 0.5000 0.01539(14) Uani 1 2 d S . .
O3 O 0.47742(12) 0.58685(8) 0.3736(3) 0.0230(4) Uani 1 1 d . . .
N1 N 0.38119(13) 0.48736(11) 0.4413(3) 0.0223(5) Uani 1 1 d . . .
C4 C 0.26964(17) 0.42362(14) 0.3848(5) 0.0310(7) Uani 1 1 d . . .
H4A H 0.2482 0.3835 0.3690 0.037 Uiso 1 1 calc R . .
O1W O -0.00096(16) 0.42108(12) -0.0209(4) 0.0334(5) Uani 1 1 d . . .
C3 C 0.22475(16) 0.47667(15) 0.3782(4) 0.0250(6) Uani 1 1 d . . .
C5 C 0.34668(17) 0.43127(14) 0.4153(5) 0.0290(7) Uani 1 1 d . . .
H5A H 0.3760 0.3954 0.4177 0.035 Uiso 1 1 calc R . .
C6 C 0.14037(17) 0.47145(16) 0.3413(4) 0.0309(7) Uani 1 1 d . . .
O2 O 0.10234(13) 0.52113(12) 0.3293(4) 0.0424(6) Uani 1 1 d . . .
C2 C 0.25985(17) 0.53453(15) 0.4043(5) 0.0312(7) Uani 1 1 d . . .
H2A H 0.2317 0.5712 0.4007 0.037 Uiso 1 1 calc R . .
C1 C 0.33757(17) 0.53796(14) 0.4362(5) 0.0300(7) Uani 1 1 d . . .
H1A H 0.3604 0.5775 0.4548 0.036 Uiso 1 1 calc R . .
O1 O 0.11306(13) 0.41619(12) 0.3239(4) 0.0408(6) Uani 1 1 d . . .
N3 N 0.5000 0.54645(15) 0.7500 0.0206(7) Uani 1 2 d S . .
N4 N 0.5000 0.60234(18) 0.7500 0.0487(13) Uani 1 2 d S . .
N5 N 0.5000 0.6563(2) 0.7500 0.142(4) Uani 1 2 d S . .
C11 C 0.5000 0.61314(17) 0.2500 0.0176(7) Uani 1 2 d S . .
C9 C 0.5000 0.68426(17) 0.2500 0.0215(8) Uani 1 2 d S . .
N2 N 0.5000 0.81582(15) 0.2500 0.0245(7) Uani 1 2 d S . .
C10 C 0.5430(2) 0.78302(15) 0.1679(6) 0.0436(10) Uani 1 1 d . . .
H10A H 0.572(2) 0.8089(19) 0.116(6) 0.052 Uiso 1 1 d . . .
H1WB H 0.035(2) 0.441(2) -0.060(6) 0.054(12) Uiso 1 1 d . . .
H1WA H -0.033(2) 0.430(2) -0.092(6) 0.041(13) Uiso 1 1 d . . .
C8 C 0.5441(2) 0.71804(14) 0.1632(6) 0.0412(9) Uani 1 1 d . . .
H8A H 0.5742 0.6971 0.1024 0.049 Uiso 1 1 calc R . .

loop_
_atom_site_aniso_label
_atom_site_aniso_U_11
_atom_site_aniso_U_22
_atom_site_aniso_U_33
_atom_site_aniso_U_23
_atom_site_aniso_U_13
_atom_site_aniso_U_12
Ni1 0.0181(3) 0.0135(2) 0.0317(3) 0.000 0.0090(2) 0.000
Ni2 0.0160(3) 0.0129(2) 0.0185(2) 0.00071(17) 0.00687(18) -0.00075(17)
O3 0.0329(11) 0.0145(9) 0.0257(10) 0.0043(8) 0.0149(9) 0.0027(8)
N1 0.0182(12) 0.0229(12) 0.0262(12) -0.0026(9) 0.0073(10) -0.0019(9)
C4 0.0247(16) 0.0228(15) 0.0446(18) -0.0022(13) 0.0091(14) -0.0038(12)
O1W 0.0311(14) 0.0365(13) 0.0333(13) 0.0079(10) 0.0107(12) 0.0001(11)
C3 0.0182(14) 0.0332(16) 0.0239(14) -0.0004(12) 0.0067(11) -0.0024(12)
C5 0.0228(15) 0.0215(14) 0.0426(18) -0.0035(13) 0.0094(13) 0.0003(12)
C6 0.0196(15) 0.047(2) 0.0269(15) 0.0002(14) 0.0077(12) -0.0026(14)
O2 0.0227(12) 0.0547(16) 0.0506(15) 0.0056(12) 0.0122(11) 0.0099(11)
C2 0.0217(15) 0.0271(16) 0.0460(19) -0.0001(14) 0.0119(14) 0.0039(12)
C1 0.0217(15) 0.0225(14) 0.0463(18) -0.0032(13) 0.0109(13) -0.0025(12)
O1 0.0212(11) 0.0476(15) 0.0537(15) -0.0030(12) 0.0114(11) -0.0100(10)
N3 0.0256(18) 0.0180(16) 0.0194(16) 0.000 0.0083(13) 0.000
N4 0.107(4) 0.020(2) 0.0226(19) 0.000 0.024(2) 0.000
N5 0.357(14) 0.022(3) 0.046(3) 0.000 0.059(6) 0.000
C11 0.0149(18) 0.0187(18) 0.0192(18) 0.000 0.0049(14) 0.000
C9 0.027(2) 0.0145(18) 0.0236(19) 0.000 0.0078(16) 0.000
N2 0.0274(18) 0.0132(15) 0.0352(19) 0.000 0.0129(15) 0.000
C10 0.062(2) 0.0193(15) 0.070(3) -0.0004(16) 0.050(2) -0.0025(16)
C8 0.060(2) 0.0180(15) 0.065(2) -0.0048(15) 0.048(2) -0.0020(15)

loop_
_atom_type_symbol
_atom_type_description
_atom_type_scat_dispersion_real
_atom_type_scat_dispersion_imag
_atom_type_scat_source
C C 0.0033 0.0016 'International Tables Vol C Tables 4.2.6.8 and 6.1.1.4'
H H 0.0000 0.0000 'International Tables Vol C Tables 4.2.6.8 and 6.1.1.4'
N N 0.0061 0.0033 'International Tables Vol C Tables 4.2.6.8 and 6.1.1.4'
O O 0.0106 0.0060 'International Tables Vol C Tables 4.2.6.8 and 6.1.1.4'
Ni Ni 0.3393 1.1124 'International Tables Vol C Tables 4.2.6.8 and 6.1.1.4'

loop_
_geom_angle_atom_site_label_1
_geom_angle_atom_site_label_2
_geom_angle_atom_site_label_3
_geom_angle
_geom_angle_site_symmetry_1
_geom_angle_site_symmetry_3
_geom_angle_publ_flag
O1 Ni1 O1 173.98(14) 2 . ?
O1 Ni1 N2 93.01(7) 2 3_445 ?
O1 Ni1 N2 93.01(7) . 3_445 ?
O1 Ni1 O1W 88.14(11) 2 2 ?
O1 Ni1 O1W 91.25(11) . 2 ?
N2 Ni1 O1W 95.88(7) 3_445 2 ?
O1 Ni1 O1W 91.25(11) 2 . ?
O1 Ni1 O1W 88.14(11) . . ?
N2 Ni1 O1W 95.88(7) 3_445 . ?
O1W Ni1 O1W 168.24(15) 2 . ?
O3 Ni2 O3 180.000(1) 5_666 . ?
O3 Ni2 N3 86.46(9) 5_666 5_666 ?
O3 Ni2 N3 93.54(9) . 5_666 ?
O3 Ni2 N3 93.54(9) 5_666 . ?
O3 Ni2 N3 86.46(9) . . ?
N3 Ni2 N3 180.0 5_666 . ?
O3 Ni2 N1 92.16(9) 5_666 . ?
O3 Ni2 N1 87.84(9) . . ?
N3 Ni2 N1 91.83(7) 5_666 . ?
N3 Ni2 N1 88.17(7) . . ?
O3 Ni2 N1 87.84(9) 5_666 5_666 ?
O3 Ni2 N1 92.16(9) . 5_666 ?
N3 Ni2 N1 88.17(7) 5_666 5_666 ?
N3 Ni2 N1 91.83(7) . 5_666 ?
N1 Ni2 N1 180.00(3) . 5_666 ?
C11 O3 Ni2 132.18(19) . . ?
C5 N1 C1 116.8(3) . . ?
C5 N1 Ni2 124.2(2) . . ?
C1 N1 Ni2 118.93(19) . . ?
C5 C4 C3 119.1(3) . . ?
C5 C4 H4A 120.4 . . ?
C3 C4 H4A 120.4 . . ?
Ni1 O1W H1WB 125(3) . . ?
Ni1 O1W H1WA 123(3) . . ?
H1WB O1W H1WA 99(4) . . ?
C2 C3 C4 117.7(3) . . ?
C2 C3 C6 120.8(3) . . ?
C4 C3 C6 121.5(3) . . ?
N1 C5 C4 123.5(3) . . ?
N1 C5 H5A 118.2 . . ?
C4 C5 H5A 118.2 . . ?
O2 C6 O1 124.8(3) . . ?
O2 C6 C3 118.7(3) . . ?
O1 C6 C3 116.5(3) . . ?
C3 C2 C1 119.5(3) . . ?
C3 C2 H2A 120.2 . . ?
C1 C2 H2A 120.2 . . ?
N1 C1 C2 123.3(3) . . ?
N1 C1 H1A 118.3 . . ?
C2 C1 H1A 118.3 . . ?
C6 O1 Ni1 115.4(2) . . ?
N4 N3 Ni2 117.70(8) . . ?
N4 N3 Ni2 117.70(8) . 2_656 ?
Ni2 N3 Ni2 124.60(15) . 2_656 ?
N5 N4 N3 180.000(1) . . ?
O3 C11 O3 127.3(3) . 2_655 ?
O3 C11 C9 116.36(17) . . ?
O3 C11 C9 116.36(17) 2_655 . ?
C8 C9 C8 117.8(4) 2_655 . ?
C8 C9 C11 121.08(18) 2_655 . ?
C8 C9 C11 121.08(18) . . ?
C10 N2 C10 117.4(4) 2_655 . ?
C10 N2 Ni1 121.32(18) 2_655 3 ?
C10 N2 Ni1 121.32(18) . 3 ?
N2 C10 C8 123.2(3) . . ?
N2 C10 H10A 113(2) . . ?
C8 C10 H10A 124(2) . . ?
C10 C8 C9 119.2(3) . . ?
C10 C8 H8A 120.4 . . ?
C9 C8 H8A 120.4 . . ?

loop_
_geom_bond_atom_site_label_1
_geom_bond_atom_site_label_2
_geom_bond_distance
_geom_bond_site_symmetry_2
_geom_bond_publ_flag
Ni1 O1 2.000(2) 2 ?
Ni1 O1 2.000(2) . ?
Ni1 N2 2.020(3) 3_445 ?
Ni1 O1W 2.035(2) 2 ?
Ni1 O1W 2.035(2) . ?
Ni2 O3 2.0537(18) 5_666 ?
Ni2 O3 2.0537(18) . ?
Ni2 N3 2.1159(15) 5_666 ?
Ni2 N3 2.1159(15) . ?
Ni2 N1 2.126(2) . ?
Ni2 N1 2.126(2) 5_666 ?
O3 C11 1.254(2) . ?
N1 C5 1.335(4) . ?
N1 C1 1.335(4) . ?
C4 C5 1.384(4) . ?
C4 C3 1.389(4) . ?
C4 H4A 0.9300 . ?
O1W H1WB 0.92(4) . ?
O1W H1WA 0.70(4) . ?
C3 C2 1.373(4) . ?
C3 C6 1.506(4) . ?
C5 H5A 0.9300 . ?
C6 O2 1.254(4) . ?
C6 O1 1.266(4) . ?
C2 C1 1.387(4) . ?
C2 H2A 0.9300 . ?
C1 H1A 0.9300 . ?
N3 N4 1.184(5) . ?
N3 Ni2 2.1159(15) 2_656 ?
N4 N5 1.142(6) . ?
C11 O3 1.254(2) 2_655 ?
C11 C9 1.506(5) . ?
C9 C8 1.385(4) 2_655 ?
C9 C8 1.385(4) . ?
N2 C10 1.336(4) 2_655 ?
N2 C10 1.336(4) . ?
N2 Ni1 2.020(3) 3 ?
C10 C8 1.377(4) . ?
C10 H10A 0.93(4) . ?
C8 H8A 0.9300 . ?

loop_
_geom_torsion_atom_site_label_1
_geom_torsion_atom_site_label_2
_geom_torsion_atom_site_label_3
_geom_torsion_atom_site_label_4
_geom_torsion
_geom_torsion_site_symmetry_1
_geom_torsion_site_symmetry_2
_geom_torsion_site_symmetry_3
_geom_torsion_site_symmetry_4
_geom_torsion_publ_flag
O3 Ni2 O3 C11 36(11) 5_666 . . . ?
N3 Ni2 O3 C11 -38.8(2) 5_666 . . . ?
N3 Ni2 O3 C11 141.2(2) . . . . ?
N1 Ni2 O3 C11 -130.5(2) . . . . ?
N1 Ni2 O3 C11 49.5(2) 5_666 . . . ?
O3 Ni2 N1 C5 -28.2(2) 5_666 . . . ?
O3 Ni2 N1 C5 151.8(2) . . . . ?
N3 Ni2 N1 C5 58.3(3) 5_666 . . . ?
N3 Ni2 N1 C5 -121.7(3) . . . . ?
N1 Ni2 N1 C5 113(100) 5_666 . . . ?
O3 Ni2 N1 C1 149.3(2) 5_666 . . . ?
O3 Ni2 N1 C1 -30.7(2) . . . . ?
N3 Ni2 N1 C1 -124.2(2) 5_666 . . . ?
N3 Ni2 N1 C1 55.8(2) . . . . ?
N1 Ni2 N1 C1 -70(100) 5_666 . . . ?
C5 C4 C3 C2 -0.6(5) . . . . ?
C5 C4 C3 C6 178.6(3) . . . . ?
C1 N1 C5 C4 -0.3(5) . . . . ?
Ni2 N1 C5 C4 177.2(2) . . . . ?
C3 C4 C5 N1 0.8(5) . . . . ?
C2 C3 C6 O2 2.1(4) . . . . ?
C4 C3 C6 O2 -177.1(3) . . . . ?
C2 C3 C6 O1 -178.2(3) . . . . ?
C4 C3 C6 O1 2.6(4) . . . . ?
C4 C3 C2 C1 -0.1(5) . . . . ?
C6 C3 C2 C1 -179.3(3) . . . . ?
C5 N1 C1 C2 -0.4(5) . . . . ?
Ni2 N1 C1 C2 -178.1(2) . . . . ?
C3 C2 C1 N1 0.6(5) . . . . ?
O2 C6 O1 Ni1 5.5(4) . . . . ?
C3 C6 O1 Ni1 -174.16(19) . . . . ?
O1 Ni1 O1 C6 -0.2(2) 2 . . . ?
N2 Ni1 O1 C6 179.8(2) 3_445 . . . ?
O1W Ni1 O1 C6 -84.2(2) 2 . . . ?
O1W Ni1 O1 C6 84.0(2) . . . . ?
O3 Ni2 N3 N4 168.79(6) 5_666 . . . ?
O3 Ni2 N3 N4 -11.21(6) . . . . ?
N3 Ni2 N3 N4 -98(100) 5_666 . . . ?
N1 Ni2 N3 N4 -99.16(7) . . . . ?
N1 Ni2 N3 N4 80.84(7) 5_666 . . . ?
O3 Ni2 N3 Ni2 -11.21(6) 5_666 . . 2_656 ?
O3 Ni2 N3 Ni2 168.79(6) . . . 2_656 ?
N3 Ni2 N3 Ni2 82(100) 5_666 . . 2_656 ?
N1 Ni2 N3 Ni2 80.84(7) . . . 2_656 ?
N1 Ni2 N3 Ni2 -99.16(7) 5_666 . . 2_656 ?
Ni2 N3 N4 N5 107(100) . . . . ?
Ni2 N3 N4 N5 -73(100) 2_656 . . . ?
Ni2 O3 C11 O3 25.88(14) . . . 2_655 ?
Ni2 O3 C11 C9 -154.12(14) . . . . ?
O3 C11 C9 C8 -20.3(2) . . . 2_655 ?
O3 C11 C9 C8 159.7(2) 2_655 . . 2_655 ?
O3 C11 C9 C8 159.7(2) . . . . ?
O3 C11 C9 C8 -20.3(2) 2_655 . . . ?
C10 N2 C10 C8 0.6(3) 2_655 . . . ?
Ni1 N2 C10 C8 -179.4(3) 3 . . . ?
N2 C10 C8 C9 -1.2(6) . . . . ?
C8 C9 C8 C10 0.6(3) 2_655 . . . ?
C11 C9 C8 C10 -179.4(3) . . . . ?
